data_2017609
loop_
_publ_author_name
'Jiang, Dawei'
'Budow, Simone'
'Gla\,con, Virginie'
'Eickmeier, Henning'
'Reuter, Hans'
'He, Yang'
'Seela, Frank'

_publ_section_title
;
 2-Amino-8-(2-deoxy-2-fluoro-\b-<small>D</small>-arabinofuranosyl)imidazo[1,2-<i>a</i>][1,3,5]triazin-4(8<i>H</i>)-one
 monohydrate, a 2'-deoxyguanosine analogue with an altered
 Watson--Crick recognition site
;
_journal_coeditor_code GD3329
_journal_issue 4
_journal_name_full 'Acta Crystallographica Section C'
_journal_page_first o194
_journal_page_last o197
_journal_paper_doi 10.1107/S0108270110008036
_journal_volume 66
_journal_year 2010
_chemical_formula_iupac 'C10 H12 F N5 O4 , H2 O'
_chemical_formula_moiety 'C10 H12 F N5 O4 , H2 O'
_chemical_formula_sum 'C10 H14 F N5 O5'
_chemical_formula_weight 303.26
_chemical_name_systematic
;
2-amino-8-(2-deoxy-2-fluoro-\b-D-arabinofuranosyl)imidazo[1,2-<i>a</i>]-
1,3,5-triazin-4(8<i>H</i>)-one monohydrate
;
_space_group_IT_number 4
_symmetry_cell_setting monoclinic
_symmetry_space_group_name_Hall 'P 2yb'
_symmetry_space_group_name_H-M 'P 1 21 1'
_atom_sites_solution_hydrogens geom
_atom_sites_solution_primary direct
_atom_sites_solution_secondary difmap
_audit_creation_method SHELXL97
_cell_angle_alpha 90.00
_cell_angle_beta 103.648(4)
_cell_angle_gamma 90.00
_cell_formula_units_Z 2
_cell_length_a 7.3752(6)
_cell_length_b 6.3516(4)
_cell_length_c 13.8654(11)
_cell_measurement_reflns_used 7510
_cell_measurement_temperature 130(2)
_cell_measurement_theta_max 28.46
_cell_measurement_theta_min 2.84
_cell_volume 631.18(8)
_computing_cell_refinement 'SAINT (Bruker, 2008)'
_computing_data_collection 'APEX2 (Bruker, 2008)'
_computing_data_reduction 'SAINT (Bruker, 2008)'
_computing_molecular_graphics
;
SHELXTL (Sheldrick, 2008) and DIAMOND (Brandenburg, 1999)
;
_computing_publication_material
;
SHELXTL (Sheldrick, 2008) and PLATON (Spek, 2009)
;
_computing_structure_refinement 'SHELXTL (Sheldrick, 2008)'
_computing_structure_solution 'SHELXTL (Sheldrick, 2008)'
_diffrn_ambient_temperature 130(2)
_diffrn_measured_fraction_theta_full 0.998
_diffrn_measured_fraction_theta_max 0.998
_diffrn_measurement_device_type 'Bruker APEXII CCD area-detector'
_diffrn_measurement_method '\f and \w'
_diffrn_radiation_monochromator graphite
_diffrn_radiation_source 'fine-focus sealed tube'
_diffrn_radiation_type MoK\a
_diffrn_radiation_wavelength 0.71073
_diffrn_reflns_av_R_equivalents 0.0406
_diffrn_reflns_av_sigmaI/netI 0.0212
_diffrn_reflns_limit_h_max 10
_diffrn_reflns_limit_h_min -10
_diffrn_reflns_limit_k_max 8
_diffrn_reflns_limit_k_min -8
_diffrn_reflns_limit_l_max 18
_diffrn_reflns_limit_l_min -18
_diffrn_reflns_number 20880
_diffrn_reflns_theta_full 28.99
_diffrn_reflns_theta_max 28.99
_diffrn_reflns_theta_min 2.84
_diffrn_standards_number 0
_exptl_absorpt_coefficient_mu 0.138
_exptl_absorpt_correction_T_max 0.9945
_exptl_absorpt_correction_T_min 0.9468
_exptl_absorpt_correction_type multi-scan
_exptl_absorpt_process_details '(SADABS; Bruker, 2008)'
_exptl_crystal_colour colourless
_exptl_crystal_density_diffrn 1.596
_exptl_crystal_density_method 'not measured'
_exptl_crystal_description plate
_exptl_crystal_F_000 316
_exptl_crystal_size_max 0.34
_exptl_crystal_size_mid 0.20
_exptl_crystal_size_min 0.04
_refine_diff_density_max 0.310
_refine_diff_density_min -0.235
_refine_ls_extinction_method none
_refine_ls_goodness_of_fit_ref 1.085
_refine_ls_hydrogen_treatment constr
_refine_ls_matrix_type full
_refine_ls_number_parameters 192
_refine_ls_number_reflns 1813
_refine_ls_number_restraints 1
_refine_ls_restrained_S_all 1.085
_refine_ls_R_factor_all 0.0352
_refine_ls_R_factor_gt 0.0308
_refine_ls_shift/su_max 0.000
_refine_ls_shift/su_mean 0.000
_refine_ls_structure_factor_coef Fsqd
_refine_ls_weighting_details 'calc w = 1/[\s^2^(Fo^2^)+(0.0432P)^2^+0.1490P] where P=(Fo^2^+2Fc^2^)/3'
_refine_ls_weighting_scheme calc
_refine_ls_wR_factor_gt 0.0763
_refine_ls_wR_factor_ref 0.0789
_reflns_number_gt 1680
_reflns_number_total 1813
_reflns_threshold_expression I>2\s(I)
_cod_data_source_file gd3329.cif
_cod_data_source_block I
_cod_depositor_comments
;
The following automatic conversions were performed:
'_geom_angle_publ_flag' value 'N' changed to 'n' according to
'/home/saulius/struct/CIF-dictionaries/cif_core.dic' dictionary named
'cif_core.dic' version 2.4.1 from 2010-06-29 (57
times).

'_geom_angle_publ_flag' value 'Y' changed to 'y' according to
'/home/saulius/struct/CIF-dictionaries/cif_core.dic' dictionary named
'cif_core.dic' version 2.4.1 from 2010-06-29 (3
times).

'_geom_bond_publ_flag' value 'Y' changed to 'y' according to
'/home/saulius/struct/CIF-dictionaries/cif_core.dic' dictionary named
'cif_core.dic' version 2.4.1 from 2010-06-29 (6
times).

'_geom_bond_publ_flag' value 'N' changed to 'n' according to
'/home/saulius/struct/CIF-dictionaries/cif_core.dic' dictionary named
'cif_core.dic' version 2.4.1 from 2010-06-29 (30
times).

'_geom_torsion_publ_flag' value 'N' changed to 'n' according to
'/home/saulius/struct/CIF-dictionaries/cif_core.dic' dictionary named
'cif_core.dic' version 2.4.1 from 2010-06-29 (39
times).

'_geom_torsion_publ_flag' value 'Y' changed to 'y' according to
'/home/saulius/struct/CIF-dictionaries/cif_core.dic' dictionary named
'cif_core.dic' version 2.4.1 from 2010-06-29 (8 times).

Automatic conversion script
Id: cif_fix_enum 1527 2010-12-29 10:47:43Z saulius 
;
_cod_original_sg_symbol_H-M 'P 21'
_cod_database_code 2017609
_cod_database_fobs_code 2017609

loop_
_symmetry_equiv_pos_as_xyz
'x, y, z'
'-x, y+1/2, -z'

loop_
_atom_site_type_symbol
_atom_site_label
_atom_site_fract_x
_atom_site_fract_y
_atom_site_fract_z
_atom_site_U_iso_or_equiv
_atom_site_adp_type
_atom_site_calc_flag
_atom_site_refinement_flags
_atom_site_occupancy
_atom_site_disorder_assembly
_atom_site_disorder_group
N N1 0.5766(2) 0.6888(3) 0.37504(10) 0.0130(3) Uani d . 1 . .
C C2 0.4377(2) 0.6943(3) 0.42394(12) 0.0113(3) Uani d . 1 . .
N N2 0.2648(2) 0.6948(3) 0.36752(11) 0.0137(3) Uani d . 1 . .
H H2A 0.2465 0.6916 0.3039 0.016 Uiso calc R 1 . .
H H2B 0.1712 0.6982 0.3946 0.016 Uiso calc R 1 . .
N N3 0.4558(2) 0.7004(3) 0.52370(10) 0.0113(3) Uani d . 1 . .
C C4 0.6315(2) 0.6914(3) 0.57294(12) 0.0116(3) Uani d . 1 . .
N N5 0.78107(19) 0.6759(3) 0.53167(11) 0.0127(3) Uani d . 1 . .
C C6 0.7530(2) 0.6785(3) 0.42729(12) 0.0132(3) Uani d . 1 . .
O O6 0.89169(17) 0.6721(3) 0.39218(9) 0.0186(3) Uani d . 1 . .
C C7 0.9460(2) 0.6694(3) 0.60650(13) 0.0153(4) Uani d . 1 . .
H H7A 1.0670 0.6596 0.5978 0.018 Uiso calc R 1 . .
C C8 0.8954(2) 0.6801(4) 0.69317(13) 0.0157(4) Uani d . 1 . .
H H8A 0.9758 0.6793 0.7559 0.019 Uiso calc R 1 . .
N N9 0.6998(2) 0.6927(3) 0.67269(10) 0.0133(3) Uani d . 1 . .
C C1' 0.5913(3) 0.7512(3) 0.74295(13) 0.0130(4) Uani d . 1 . .
H H1'A 0.4679 0.8003 0.7071 0.016 Uiso calc R 1 . .
C C2' 0.5697(3) 0.5823(3) 0.81722(13) 0.0140(4) Uani d . 1 . .
H H2'A 0.4632 0.4896 0.7913 0.017 Uiso calc R 1 . .
F F2' 0.73675(16) 0.4705(2) 0.84754(8) 0.0189(3) Uani d . 1 . .
C C3' 0.5417(2) 0.7172(3) 0.90412(13) 0.0138(4) Uani d . 1 . .
H H3'A 0.5832 0.6436 0.9676 0.017 Uiso calc R 1 . .
O O3' 0.3520(2) 0.7807(2) 0.88751(11) 0.0190(3) Uani d . 1 . .
H H3'O 0.2908 0.6861 0.9048 0.028 Uiso calc R 1 . .
C C4' 0.6605(2) 0.9128(3) 0.89895(12) 0.0130(4) Uani d . 1 . .
H H4'A 0.5923 1.0390 0.9106 0.016 Uiso calc R 1 . .
C C5' 0.8528(3) 0.9121(4) 0.96939(13) 0.0164(4) Uani d . 1 . .
H H5'A 0.9088 0.7739 0.9694 0.020 Uiso calc R 1 . .
H H5'B 0.9324 1.0133 0.9469 0.020 Uiso calc R 1 . .
O O5' 0.8398(2) 0.9643(2) 1.06734(9) 0.0185(3) Uani d . 1 . .
H H5'O 0.8531 0.8575 1.1015 0.028 Uiso calc R 1 . .
O O4' 0.6894(2) 0.9187(2) 0.79973(9) 0.0160(3) Uani d . 1 . .
O O10 0.8418(2) 0.6453(3) 0.18785(11) 0.0270(4) Uani d . 1 . .
H H10A 0.8411 0.6635 0.2499 0.040 Uiso d R 1 . .
H H10B 0.7727 0.5344 0.1700 0.040 Uiso d R 1 . .

loop_
_atom_site_aniso_label
_atom_site_aniso_U_11
_atom_site_aniso_U_22
_atom_site_aniso_U_33
_atom_site_aniso_U_12
_atom_site_aniso_U_13
_atom_site_aniso_U_23
N1 0.0127(7) 0.0144(7) 0.0125(6) -0.0011(7) 0.0042(5) -0.0010(7)
C2 0.0141(8) 0.0068(8) 0.0138(7) -0.0004(7) 0.0047(6) -0.0003(7)
N2 0.0123(7) 0.0188(8) 0.0104(6) 0.0015(7) 0.0034(5) -0.0024(7)
N3 0.0122(6) 0.0110(7) 0.0109(6) -0.0004(6) 0.0030(5) -0.0018(6)
C4 0.0151(8) 0.0081(8) 0.0124(7) -0.0010(8) 0.0048(6) -0.0021(7)
N5 0.0104(6) 0.0146(8) 0.0131(6) 0.0000(7) 0.0029(5) -0.0001(7)
C6 0.0148(8) 0.0122(8) 0.0133(7) -0.0009(8) 0.0050(6) -0.0009(8)
O6 0.0125(6) 0.0282(8) 0.0167(6) -0.0013(6) 0.0068(5) -0.0010(6)
C7 0.0106(8) 0.0168(9) 0.0169(8) 0.0000(8) -0.0003(6) -0.0016(8)
C8 0.0125(8) 0.0174(9) 0.0158(8) -0.0001(8) 0.0002(6) -0.0004(8)
N9 0.0127(7) 0.0158(8) 0.0111(6) 0.0013(7) 0.0019(5) -0.0010(7)
C1' 0.0158(8) 0.0128(9) 0.0103(8) -0.0006(7) 0.0031(6) -0.0006(7)
C2' 0.0133(8) 0.0146(10) 0.0141(8) -0.0009(7) 0.0033(7) 0.0002(7)
F2' 0.0212(6) 0.0158(6) 0.0199(5) 0.0053(5) 0.0052(4) 0.0034(5)
C3' 0.0146(8) 0.0155(10) 0.0119(7) 0.0007(7) 0.0041(6) 0.0013(7)
O3' 0.0146(6) 0.0193(8) 0.0245(7) -0.0005(6) 0.0075(6) 0.0050(6)
C4' 0.0164(8) 0.0147(9) 0.0090(7) 0.0008(7) 0.0049(6) 0.0007(7)
C5' 0.0167(8) 0.0189(10) 0.0141(8) 0.0002(8) 0.0043(7) -0.0029(8)
O5' 0.0253(7) 0.0178(7) 0.0109(6) 0.0039(6) 0.0013(5) -0.0016(6)
O4' 0.0263(7) 0.0141(7) 0.0085(5) -0.0055(6) 0.0059(5) -0.0020(5)
O10 0.0416(9) 0.0250(9) 0.0157(6) -0.0108(7) 0.0095(6) -0.0009(6)

loop_
_atom_type_symbol
_atom_type_description
_atom_type_scat_dispersion_real
_atom_type_scat_dispersion_imag
_atom_type_scat_source
C C 0.0033 0.0000 'International Tables Vol C Tables 4.2.6.8 and 6.1.1.4'
H H 0.0000 0.0000 'International Tables Vol C Tables 4.2.6.8 and 6.1.1.4'
N N 0.0061 0.0000 'International Tables Vol C Tables 4.2.6.8 and 6.1.1.4'
O O 0.0106 0.0000 'International Tables Vol C Tables 4.2.6.8 and 6.1.1.4'
F F 0.0171 0.0000 'International Tables Vol C Tables 4.2.6.8 and 6.1.1.4'

loop_
_geom_angle_atom_site_label_1
_geom_angle_atom_site_label_2
_geom_angle_atom_site_label_3
_geom_angle_site_symmetry_1
_geom_angle_site_symmetry_3
_geom_angle
_geom_angle_publ_flag
C6 N1 C2 . . 119.03(14) n
N2 C2 N1 . . 116.04(15) n
N2 C2 N3 . . 116.71(15) n
N1 C2 N3 . . 127.26(16) n
C2 N2 H2A . . 120.0 n
C2 N2 H2B . . 120.0 n
H2A N2 H2B . . 120.0 n
C4 N3 C2 . . 112.06(14) n
N3 C4 N9 . . 127.78(15) n
N3 C4 N5 . . 125.57(15) n
N9 C4 N5 . . 106.65(15) n
C4 N5 C7 . . 109.82(14) n
C4 N5 C6 . . 119.50(14) n
C7 N5 C6 . . 130.60(14) n
O6 C6 N1 . . 125.54(16) n
O6 C6 N5 . . 117.99(15) n
N1 C6 N5 . . 116.46(14) n
C8 C7 N5 . . 106.58(15) n
C8 C7 H7A . . 126.7 n
N5 C7 H7A . . 126.7 n
C7 C8 N9 . . 108.13(15) n
C7 C8 H8A . . 125.9 n
N9 C8 H8A . . 125.9 n
C4 N9 C8 . . 108.81(14) n
C4 N9 C1' . . 123.85(15) n
C8 N9 C1' . . 125.63(14) n
O4' C1' N9 . . 106.04(15) n
O4' C1' C2' . . 105.94(14) n
N9 C1' C2' . . 115.93(16) n
O4' C1' H1'A . . 109.6 n
N9 C1' H1'A . . 109.6 n
C2' C1' H1'A . . 109.6 n
F2' C2' C1' . . 109.64(15) y
F2' C2' C3' . . 108.70(14) y
C1' C2' C3' . . 101.14(15) n
F2' C2' H2'A . . 112.3 n
C1' C2' H2'A . . 112.3 n
C3' C2' H2'A . . 112.3 n
O3' C3' C4' . . 108.34(16) n
O3' C3' C2' . . 109.98(15) n
C4' C3' C2' . . 103.40(14) n
O3' C3' H3'A . . 111.6 n
C4' C3' H3'A . . 111.6 n
C2' C3' H3'A . . 111.6 n
C3' O3' H3'O . . 109.5 n
O4' C4' C5' . . 106.71(14) n
O4' C4' C3' . . 106.31(14) n
C5' C4' C3' . . 115.16(16) n
O4' C4' H4'A . . 109.5 n
C5' C4' H4'A . . 109.5 n
C3' C4' H4'A . . 109.5 n
O5' C5' C4' . . 110.46(15) n
O5' C5' H5'A . . 109.6 n
C4' C5' H5'A . . 109.6 n
O5' C5' H5'B . . 109.6 n
C4' C5' H5'B . . 109.6 n
H5'A C5' H5'B . . 108.1 n
C5' O5' H5'O . . 109.5 n
C1' O4' C4' . . 109.87(14) n
H10A O10 H10B . . 104.5 y

loop_
_geom_bond_atom_site_label_1
_geom_bond_atom_site_label_2
_geom_bond_site_symmetry_2
_geom_bond_distance
_geom_bond_publ_flag
N1 C6 . 1.333(2) y
N1 C2 . 1.356(2) y
C2 N2 . 1.329(2) y
C2 N3 . 1.358(2) n
N2 H2A . 0.8600 n
N2 H2B . 0.8600 n
N3 C4 . 1.316(2) n
C4 N9 . 1.356(2) n
C4 N5 . 1.361(2) n
N5 C7 . 1.401(2) y
N5 C6 . 1.413(2) n
C6 O6 . 1.233(2) n
C7 C8 . 1.342(2) n
C7 H7A . 0.9300 n
C8 N9 . 1.405(2) n
C8 H8A . 0.9300 n
N9 C1' . 1.447(2) y
C1' O4' . 1.416(2) n
C1' C2' . 1.521(3) n
C1' H1'A . 0.9800 n
C2' F2' . 1.398(2) y
C2' C3' . 1.532(3) n
C2' H2'A . 0.9800 n
C3' O3' . 1.421(2) n
C3' C4' . 1.532(3) n
C3' H3'A . 0.9800 n
O3' H3'O . 0.8200 n
C4' O4' . 1.441(2) n
C4' C5' . 1.521(3) n
C4' H4'A . 0.9800 n
C5' O5' . 1.423(2) n
C5' H5'A . 0.9700 n
C5' H5'B . 0.9700 n
O5' H5'O . 0.8200 n
O10 H10A . 0.8700 n
O10 H10B . 0.8700 n

loop_
_geom_hbond_atom_site_label_D
_geom_hbond_atom_site_label_H
_geom_hbond_atom_site_label_A
_geom_hbond_site_symmetry_A
_geom_hbond_distance_DH
_geom_hbond_distance_HA
_geom_hbond_distance_DA
_geom_hbond_angle_DHA
N2 H2A O4' 2_646 0.86 2.37 2.989(2) 129.3
N2 H2B O6 1_455 0.86 2.06 2.8553(19) 153.3
O3' H3'O O5' 2_647 0.82 1.80 2.617(2) 174.5
O5' H5'O O10 1_556 0.82 1.82 2.624(2) 167.5
O10 H10A O6 . 0.87 1.92 2.7748(19) 167.3
O10 H10B O3' 2_646 0.87 1.93 2.792(2) 169.2

loop_
_geom_torsion_atom_site_label_1
_geom_torsion_atom_site_label_2
_geom_torsion_atom_site_label_3
_geom_torsion_atom_site_label_4
_geom_torsion_site_symmetry_1
_geom_torsion_site_symmetry_2
_geom_torsion_site_symmetry_3
_geom_torsion_site_symmetry_4
_geom_torsion
_geom_torsion_publ_flag
C6 N1 C2 N2 . . . . -177.01(19) n
C6 N1 C2 N3 . . . . 3.3(3) n
N2 C2 N3 C4 . . . . 177.60(18) y
N1 C2 N3 C4 . . . . -2.7(3) n
C2 N3 C4 N9 . . . . -179.6(2) n
C2 N3 C4 N5 . . . . -0.5(3) n
N3 C4 N5 C7 . . . . -179.8(2) n
N9 C4 N5 C7 . . . . -0.6(2) n
N3 C4 N5 C6 . . . . 3.0(3) n
N9 C4 N5 C6 . . . . -177.77(18) n
C2 N1 C6 O6 . . . . 179.8(2) n
C2 N1 C6 N5 . . . . -0.5(3) n
C4 N5 C6 O6 . . . . 177.3(2) n
C7 N5 C6 O6 . . . . 0.8(3) y
C4 N5 C6 N1 . . . . -2.3(3) n
C7 N5 C6 N1 . . . . -178.8(2) n
C4 N5 C7 C8 . . . . 0.3(2) n
C6 N5 C7 C8 . . . . 177.0(2) n
N5 C7 C8 N9 . . . . 0.1(3) n
N3 C4 N9 C8 . . . . 179.9(2) n
N5 C4 N9 C8 . . . . 0.7(2) n
N3 C4 N9 C1' . . . . -14.3(3) n
N5 C4 N9 C1' . . . . 166.45(18) n
C7 C8 N9 C4 . . . . -0.5(3) n
C7 C8 N9 C1' . . . . -166.0(2) n
C4 N9 C1' O4' . . . . -123.1(2) y
C8 N9 C1' O4' . . . . 40.3(3) y
C4 N9 C1' C2' . . . . 119.7(2) n
C8 N9 C1' C2' . . . . -76.9(2) n
O4' C1' C2' F2' . . . . -78.78(18) y
N9 C1' C2' F2' . . . . 38.5(2) y
O4' C1' C2' C3' . . . . 35.88(17) n
N9 C1' C2' C3' . . . . 153.17(15) n
F2' C2' C3' O3' . . . . -162.07(14) n
C1' C2' C3' O3' . . . . 82.56(17) n
F2' C2' C3' C4' . . . . 82.41(17) n
C1' C2' C3' C4' . . . . -32.95(17) n
O3' C3' C4' O4' . . . . -97.00(16) n
C2' C3' C4' O4' . . . . 19.67(18) n
O3' C3' C4' C5' . . . . 145.07(15) n
C2' C3' C4' C5' . . . . -98.26(17) n
O4' C4' C5' O5' . . . . 164.03(15) y
C3' C4' C5' O5' . . . . -78.3(2) y
N9 C1' O4' C4' . . . . -148.59(15) n
C2' C1' O4' C4' . . . . -24.86(19) n
C5' C4' O4' C1' . . . . 126.35(17) n
C3' C4' O4' C1' . . . . 2.96(19) n

loop_
_cod_related_entry_id
_cod_related_entry_database
_cod_related_entry_code
1 ChemSpider 30654232
